data_7705510
loop_
_publ_author_name
'Guo, Zhifang'
'Blair, Victoria L.'
'Deacon, Glen B.'
'Junk, Peter C.'

_publ_section_title
;
 Widely contrasting outcomes from the use of
 tris(pentafluorophenyl)bismuth or pentafluorophenylsilver as oxidants in
 the reactions of lanthanoid metals with
 <i>N</i>,<i>N</i>'-diarylformamidines.
;
_journal_issue 39
_journal_name_full 'Dalton transactions (Cambridge, England : 2003)'
_journal_page_first 13588
_journal_page_last 13600
_journal_paper_doi 10.1039/d0dt03044a
_journal_volume 49
_journal_year 2020
_chemical_formula_moiety 'C44 H26 F12 N7 Tb, 2(C7 H8)'
_chemical_formula_sum 'C58 H42 F12 N7 Tb'
_chemical_formula_weight 1223.90
_space_group_crystal_system triclinic
_space_group_IT_number 2
_space_group_name_Hall '-P 1'
_space_group_name_H-M_alt 'P -1'
_atom_sites_solution_hydrogens mixed
_atom_sites_solution_primary dual
_audit_creation_date 2018-09-24
_audit_creation_method
;
Olex2 1.2
(compiled 2018.05.29 svn.r3508 for OlexSys, GUI svn.r5506)
;
_audit_update_record
;
2020-08-21 deposited with the CCDC.	2020-09-16 downloaded from the CCDC.
;
_cell_angle_alpha 90.1830(10)
_cell_angle_beta 103.1370(10)
_cell_angle_gamma 92.0100(10)
_cell_formula_units_Z 2
_cell_length_a 11.20930(10)
_cell_length_b 11.53390(10)
_cell_length_c 20.2881(2)
_cell_measurement_reflns_used 28158
_cell_measurement_temperature 123(2)
_cell_measurement_theta_max 30
_cell_measurement_theta_min 2
_cell_volume 2552.60(4)
_computing_cell_refinement 'CrysAlisPro 1.171.39.46 (Rigaku OD, 2018)'
_computing_data_collection 'CrysAlisPro 1.171.39.46 (Rigaku OD, 2018)'
_computing_data_reduction 'CrysAlisPro 1.171.39.46 (Rigaku OD, 2018)'
_computing_molecular_graphics 'Olex2 (Dolomanov et al., 2009)'
_computing_publication_material 'Olex2 (Dolomanov et al., 2009)'
_computing_structure_refinement 'ShelXL (Sheldrick, 2015)'
_computing_structure_solution 'ShelXT (Sheldrick, 2015)'
_diffrn_ambient_temperature 123(2)
_diffrn_measured_fraction_theta_full 0.999
_diffrn_measured_fraction_theta_max 0.999
_diffrn_measurement_device_type 'XtaLAB Synergy, Dualflex, HyPix'
_diffrn_measurement_method '\w scans'
_diffrn_radiation_monochromator mirror
_diffrn_radiation_type MoK\a
_diffrn_radiation_wavelength 0.71073
_diffrn_reflns_av_R_equivalents 0.1385
_diffrn_reflns_av_unetI/netI 0.0815
_diffrn_reflns_Laue_measured_fraction_full 0.999
_diffrn_reflns_Laue_measured_fraction_max 0.999
_diffrn_reflns_limit_h_max 13
_diffrn_reflns_limit_h_min -14
_diffrn_reflns_limit_k_max 14
_diffrn_reflns_limit_k_min -13
_diffrn_reflns_limit_l_max 25
_diffrn_reflns_limit_l_min -25
_diffrn_reflns_number 48554
_diffrn_reflns_point_group_measured_fraction_full 0.999
_diffrn_reflns_point_group_measured_fraction_max 0.999
_diffrn_reflns_theta_full 25.242
_diffrn_reflns_theta_max 26.372
_diffrn_reflns_theta_min 2.447
_diffrn_standards_number 0
_exptl_absorpt_coefficient_mu 1.477
_exptl_absorpt_correction_T_max 1.00000
_exptl_absorpt_correction_T_min 0.25537
_exptl_absorpt_correction_type multi-scan
_exptl_absorpt_process_details
;
CrysAlisPro 1.171.39.46 (Rigaku Oxford Diffraction, 2018)
Empirical absorption correction using spherical harmonics,
 implemented in SCALE3 ABSPACK scaling algorithm.
;
_exptl_crystal_colour colourless
_exptl_crystal_colour_primary colourless
_exptl_crystal_density_diffrn 1.592
_exptl_crystal_description block
_exptl_crystal_F_000 1224
_exptl_crystal_size_max 0.2
_exptl_crystal_size_mid 0.18
_exptl_crystal_size_min 0.1
_refine_diff_density_max 1.851
_refine_diff_density_min -2.338
_refine_diff_density_rms 0.123
_refine_ls_extinction_method none
_refine_ls_goodness_of_fit_ref 1.020
_refine_ls_hydrogen_treatment mixed
_refine_ls_matrix_type full
_refine_ls_number_parameters 717
_refine_ls_number_reflns 10429
_refine_ls_number_restraints 0
_refine_ls_restrained_S_all 1.020
_refine_ls_R_factor_all 0.0434
_refine_ls_R_factor_gt 0.0399
_refine_ls_shift/su_max 0.004
_refine_ls_shift/su_mean 0.000
_refine_ls_structure_factor_coef Fsqd
_refine_ls_weighting_details 'w=1/[\s^2^(Fo^2^)+(0.0504P)^2^] where P=(Fo^2^+2Fc^2^)/3'
_refine_ls_weighting_scheme calc
_refine_ls_wR_factor_gt 0.0992
_refine_ls_wR_factor_ref 0.1012
_reflns_Friedel_coverage 0.000
_reflns_number_gt 9438
_reflns_number_total 10429
_reflns_threshold_expression 'I > 2\s(I)'
_cod_data_source_file d0dt03044a2.cif
_cod_data_source_block 1_CCDC3
_cod_depositor_comments 'Adding full bibliography for 7705503--7705523.cif.'
_cod_database_code 7705510
_shelx_shelxl_version_number 2018/3
_shelx_space_group_comment
;
The symmetry employed for this shelxl refinement is uniquely defined
by the following loop, which should always be used as a source of
symmetry information in preference to the above space-group names.
They are only intended as comments.
;
_shelx_estimated_absorpt_t_max 0.866
_shelx_estimated_absorpt_t_min 0.757
_olex2_refinement_description
;
1. Fixed Uiso
 At 1.2 times of:
  All C(H) groups
 At 1.5 times of:
  All C(H,H,H) groups
2.a Aromatic/amide H refined with riding coordinates:
 C40(H40), C44(H44), C15(H15), C16(H16), C17(H17), C25(H25), C38(H38),
 C56(H56), C42(H42), C57(H57), C28(H28), C12(H12), C36(H36), C4(H4), C43(H43),
 C41(H41), C37(H37), C2(H2), C52(H52), C30(H30), C53(H53), C3(H3), C54(H54),
 C29(H29), C10(H10), C11(H11), C24(H24), C50(H50), C49(H49), C47(H47), C23(H23),
  C51(H51), C48(H48)
2.b Idealised Me refined as rotating group:
 C58(H58A,H58B,H58C), C45(H45A,H45B,H45C)
;
_olex2_submission_special_instructions 'No special instructions were received'

loop_
_space_group_symop_operation_xyz
'x, y, z'
'-x, -y, -z'

loop_
_atom_site_label
_atom_site_type_symbol
_atom_site_fract_x
_atom_site_fract_y
_atom_site_fract_z
_atom_site_U_iso_or_equiv
_atom_site_adp_type
_atom_site_occupancy
_atom_site_site_symmetry_order
_atom_site_calc_flag
_atom_site_refinement_flags_posn
_atom_site_refinement_flags_adp
_atom_site_refinement_flags_occupancy
_atom_site_disorder_assembly
_atom_site_disorder_group
Tb1 Tb 0.69113(2) 0.38144(2) 0.71985(2) 0.01338(7) Uani 1 1 d . . . . .
F10 F 0.88628(19) 0.50537(17) 0.54054(10) 0.0261(4) Uani 1 1 d . . . . .
F9 F 1.0054(2) 0.58439(17) 0.77364(10) 0.0276(5) Uani 1 1 d . . . . .
F8 F 0.7556(2) 0.12549(16) 0.85297(11) 0.0273(5) Uani 1 1 d . . . . .
F12 F 0.7819(2) 0.06758(17) 0.72367(10) 0.0314(5) Uani 1 1 d . . . . .
F6 F 0.7710(2) 0.72174(17) 0.73761(10) 0.0338(5) Uani 1 1 d . . . . .
F5 F 0.6874(2) 0.56056(16) 0.93523(10) 0.0272(5) Uani 1 1 d . . . . .
F2 F 0.4932(2) 0.05659(17) 0.79425(10) 0.0296(5) Uani 1 1 d . . . . .
F11 F 0.8143(2) 0.22735(16) 0.51588(10) 0.0273(5) Uani 1 1 d . . . . .
F4 F 0.4288(2) 0.60913(17) 0.74888(11) 0.0344(5) Uani 1 1 d . . . . .
F1 F 0.5008(2) 0.15152(18) 0.56980(10) 0.0309(5) Uani 1 1 d . . . . .
F7 F 1.0738(2) 0.40851(18) 0.87812(11) 0.0325(5) Uani 1 1 d . . . . .
F3 F 0.4898(2) 0.27591(19) 0.88344(11) 0.0374(6) Uani 1 1 d . . . . .
N1 N 0.5286(2) 0.2288(2) 0.70089(13) 0.0160(5) Uani 1 1 d . . . . .
N3 N 0.7520(3) 0.5260(2) 0.81005(13) 0.0164(5) Uani 1 1 d . . . . .
N6 N 0.8626(2) 0.4485(2) 0.67050(13) 0.0172(6) Uani 1 1 d . . . . .
N5 N 0.7905(3) 0.2634(2) 0.65060(13) 0.0176(6) Uani 1 1 d . . . . .
N4 N 0.8249(2) 0.3464(2) 0.82671(13) 0.0172(6) Uani 1 1 d . . . . .
N2 N 0.5080(2) 0.3855(2) 0.76232(13) 0.0159(5) Uani 1 1 d . . . . .
N7 N 0.5795(3) 0.5158(2) 0.63123(14) 0.0198(6) Uani 1 1 d . . . . .
C19 C 0.7321(3) 0.6355(3) 0.83525(16) 0.0160(6) Uani 1 1 d . . . . .
C7 C 0.4714(3) 0.2779(3) 0.74372(16) 0.0172(6) Uani 1 1 d . . . . .
C32 C 0.7998(3) 0.1532(3) 0.62222(16) 0.0162(6) Uani 1 1 d . . . . .
C14 C 0.6973(3) 0.6540(3) 0.89585(16) 0.0190(7) Uani 1 1 d . . . . .
C39 C 1.0132(3) 0.6082(3) 0.70995(16) 0.0203(7) Uani 1 1 d . . . . .
C21 C 0.9106(3) 0.2714(3) 0.86384(15) 0.0179(7) Uani 1 1 d . . . . .
C33 C 0.8713(3) 0.3464(3) 0.64264(15) 0.0146(6) Uani 1 1 d . . . . .
C6 C 0.4963(3) 0.1118(3) 0.68273(16) 0.0167(6) Uani 1 1 d . . . . .
C34 C 0.9417(3) 0.5387(3) 0.65812(16) 0.0153(6) Uani 1 1 d . . . . .
C8 C 0.4583(3) 0.4388(3) 0.81248(16) 0.0182(7) Uani 1 1 d . . . . .
C13 C 0.4199(3) 0.5524(3) 0.80632(17) 0.0234(7) Uani 1 1 d . . . . .
C18 C 0.7392(3) 0.7350(3) 0.79758(16) 0.0218(7) Uani 1 1 d . . . . .
C20 C 0.8214(3) 0.4542(3) 0.85053(16) 0.0174(6) Uani 1 1 d . . . . .
C40 C 0.4582(3) 0.5001(3) 0.60971(18) 0.0252(7) Uani 1 1 d . . . . .
H40 H 0.418046 0.442889 0.631442 0.030 Uiso 1 1 calc R . . . .
C27 C 0.7915(3) 0.0535(3) 0.65897(17) 0.0216(7) Uani 1 1 d . . . . .
C5 C 0.4785(3) 0.0261(3) 0.72821(17) 0.0211(7) Uani 1 1 d . . . . .
C9 C 0.4486(3) 0.3860(3) 0.87215(17) 0.0245(7) Uani 1 1 d . . . . .
C22 C 1.0333(3) 0.2995(3) 0.88883(17) 0.0241(7) Uani 1 1 d . . . . .
C44 C 0.6336(3) 0.5994(3) 0.60035(18) 0.0232(7) Uani 1 1 d . . . . .
H44 H 0.719310 0.614663 0.615692 0.028 Uiso 1 1 calc R . . . .
C35 C 0.9554(3) 0.5677(3) 0.59334(16) 0.0193(7) Uani 1 1 d . . . . .
C15 C 0.6702(3) 0.7612(3) 0.91804(17) 0.0236(7) Uani 1 1 d . . . . .
H15 H 0.644616 0.769004 0.959325 0.028 Uiso 1 1 calc R . . . .
C26 C 0.8747(3) 0.1574(3) 0.87524(17) 0.0208(7) Uani 1 1 d . . . . .
C16 C 0.6814(3) 0.8573(3) 0.87857(18) 0.0251(7) Uani 1 1 d . . . . .
H16 H 0.665060 0.932125 0.893284 0.030 Uiso 1 1 calc R . . . .
C17 C 0.7162(3) 0.8442(3) 0.81766(18) 0.0254(8) Uani 1 1 d . . . . .
H17 H 0.724006 0.909567 0.790371 0.030 Uiso 1 1 calc R . . . .
C1 C 0.4839(3) 0.0722(3) 0.61660(17) 0.0217(7) Uani 1 1 d . . . . .
C25 C 0.9558(4) 0.0778(3) 0.90919(18) 0.0293(8) Uani 1 1 d . . . . .
H25 H 0.927894 0.000994 0.916019 0.035 Uiso 1 1 calc R . . . .
C38 C 1.0929(3) 0.6954(3) 0.69926(19) 0.0259(8) Uani 1 1 d . . . . .
H38 H 1.140267 0.739438 0.736334 0.031 Uiso 1 1 calc R . . . .
C56 C 1.1385(3) 0.2238(3) 0.73242(19) 0.0284(8) Uani 1 1 d . . . . .
H56 H 1.119383 0.190557 0.771719 0.034 Uiso 1 1 calc R . . . .
C42 C 0.4445(3) 0.6444(3) 0.52540(18) 0.0252(8) Uani 1 1 d . . . . .
H42 H 0.398743 0.686952 0.488822 0.030 Uiso 1 1 calc R . . . .
C57 C 1.1648(3) 0.3419(3) 0.7311(2) 0.0290(8) Uani 1 1 d . . . . .
H57 H 1.163301 0.388999 0.769321 0.035 Uiso 1 1 calc R . . . .
C28 C 0.7959(3) -0.0573(3) 0.63420(19) 0.0274(8) Uani 1 1 d . . . . .
H28 H 0.789006 -0.122935 0.661466 0.033 Uiso 1 1 calc R . . . .
C12 C 0.3734(4) 0.6087(3) 0.8545(2) 0.0331(9) Uani 1 1 d . . . . .
H12 H 0.347609 0.686181 0.847784 0.040 Uiso 1 1 calc R . . . .
C31 C 0.8118(3) 0.1338(3) 0.55628(17) 0.0207(7) Uani 1 1 d . . . . .
C36 C 1.0335(3) 0.6546(3) 0.57993(18) 0.0252(7) Uani 1 1 d . . . . .
H36 H 1.039322 0.670259 0.534797 0.030 Uiso 1 1 calc R . . . .
C4 C 0.4493(3) -0.0888(3) 0.7101(2) 0.0272(8) Uani 1 1 d . . . . .
H4 H 0.436682 -0.143665 0.742878 0.033 Uiso 1 1 calc R . . . .
C43 C 0.5696(4) 0.6635(3) 0.54739(19) 0.0277(8) Uani 1 1 d . . . . .
H43 H 0.611240 0.720360 0.526286 0.033 Uiso 1 1 calc R . . . .
C41 C 0.3879(3) 0.5615(3) 0.55810(18) 0.0257(8) Uani 1 1 d . . . . .
H41 H 0.301687 0.547182 0.545090 0.031 Uiso 1 1 calc R . . . .
C55 C 1.1398(3) 0.1531(3) 0.6765(2) 0.0278(8) Uani 1 1 d . . . . .
C37 C 1.1036(3) 0.7186(3) 0.63376(19) 0.0287(8) Uani 1 1 d . . . . .
H37 H 1.158962 0.778405 0.625822 0.034 Uiso 1 1 calc R . . . .
C2 C 0.4568(3) -0.0408(3) 0.59598(18) 0.0266(8) Uani 1 1 d . . . . .
H2 H 0.450446 -0.062979 0.550149 0.032 Uiso 1 1 calc R . . . .
C52 C 1.1933(3) 0.3917(3) 0.6744(2) 0.0287(8) Uani 1 1 d . . . . .
H52 H 1.213033 0.472408 0.673907 0.034 Uiso 1 1 calc R . . . .
C30 C 0.8176(3) 0.0248(3) 0.52893(18) 0.0253(8) Uani 1 1 d . . . . .
H30 H 0.826279 0.015880 0.483705 0.030 Uiso 1 1 calc R . . . .
C53 C 1.1929(3) 0.3228(3) 0.6182(2) 0.0292(8) Uani 1 1 d . . . . .
H53 H 1.210584 0.356571 0.578719 0.035 Uiso 1 1 calc R . . . .
C3 C 0.4386(3) -0.1225(3) 0.6435(2) 0.0301(8) Uani 1 1 d . . . . .
H3 H 0.418965 -0.201219 0.630133 0.036 Uiso 1 1 calc R . . . .
C54 C 1.1665(4) 0.2045(3) 0.6197(2) 0.0311(8) Uani 1 1 d . . . . .
H54 H 1.166818 0.157988 0.580984 0.037 Uiso 1 1 calc R . . . .
C29 C 0.8105(3) -0.0708(3) 0.56886(19) 0.0283(8) Uani 1 1 d . . . . .
H29 H 0.815706 -0.146414 0.551244 0.034 Uiso 1 1 calc R . . . .
C10 C 0.4034(4) 0.4386(3) 0.9224(2) 0.0346(9) Uani 1 1 d . . . . .
H10 H 0.398865 0.398642 0.962662 0.041 Uiso 1 1 calc R . . . .
C11 C 0.3651(4) 0.5508(4) 0.9122(2) 0.0374(10) Uani 1 1 d . . . . .
H11 H 0.332675 0.588428 0.945677 0.045 Uiso 1 1 calc R . . . .
C24 C 1.0765(4) 0.1111(3) 0.93277(18) 0.0320(9) Uani 1 1 d . . . . .
H24 H 1.132419 0.057366 0.956684 0.038 Uiso 1 1 calc R . . . .
C46 C 0.1590(4) -0.2036(3) 0.92798(19) 0.0308(9) Uani 1 1 d . . . . .
C50 C 0.3613(4) -0.1214(4) 0.9729(2) 0.0430(11) Uani 1 1 d . . . . .
H50 H 0.431506 -0.113463 1.009303 0.052 Uiso 1 1 calc R . . . .
C49 C 0.3597(4) -0.0630(4) 0.9133(2) 0.0433(11) Uani 1 1 d . . . . .
H49 H 0.428246 -0.015833 0.908447 0.052 Uiso 1 1 calc R . . . .
C47 C 0.1577(4) -0.1441(3) 0.8686(2) 0.0342(9) Uani 1 1 d . . . . .
H47 H 0.087420 -0.151206 0.832212 0.041 Uiso 1 1 calc R . . . .
C23 C 1.1178(4) 0.2228(3) 0.92196(18) 0.0298(8) Uani 1 1 d . . . . .
H23 H 1.201912 0.245764 0.936943 0.036 Uiso 1 1 calc R . . . .
C58 C 1.1151(4) 0.0239(3) 0.6782(2) 0.0400(10) Uani 1 1 d . . . . .
H58A H 1.192791 -0.015865 0.685670 0.060 Uiso 1 1 calc GR . . . .
H58B H 1.062112 -0.002103 0.634981 0.060 Uiso 1 1 calc GR . . . .
H58C H 1.074360 0.005796 0.715024 0.060 Uiso 1 1 calc GR . . . .
C51 C 0.2632(4) -0.1905(3) 0.9804(2) 0.0341(9) Uani 1 1 d . . . . .
H51 H 0.266425 -0.229884 1.021742 0.041 Uiso 1 1 calc R . . . .
C45 C 0.0524(5) -0.2818(4) 0.9348(2) 0.0457(11) Uani 1 1 d . . . . .
H45A H -0.022982 -0.254415 0.905404 0.069 Uiso 1 1 calc GR . . . .
H45B H 0.044485 -0.280808 0.981940 0.069 Uiso 1 1 calc GR . . . .
H45C H 0.066201 -0.361106 0.921573 0.069 Uiso 1 1 calc GR . . . .
C48 C 0.2573(4) -0.0744(4) 0.8613(2) 0.0399(10) Uani 1 1 d . . . . .
H48 H 0.254627 -0.034414 0.820155 0.048 Uiso 1 1 calc R . . . .
H33 H 0.933(4) 0.332(3) 0.6168(19) 0.025(10) Uiso 1 1 d . . . . .
H7 H 0.407(3) 0.244(3) 0.7613(16) 0.005(7) Uiso 1 1 d . . . . .
H20 H 0.869(4) 0.479(3) 0.900(2) 0.031(10) Uiso 1 1 d . . . . .

loop_
_atom_site_aniso_label
_atom_site_aniso_U_11
_atom_site_aniso_U_22
_atom_site_aniso_U_33
_atom_site_aniso_U_23
_atom_site_aniso_U_13
_atom_site_aniso_U_12
Tb1 0.01272(10) 0.01326(10) 0.01484(9) 0.00028(6) 0.00466(6) -0.00042(6)
F10 0.0280(12) 0.0298(11) 0.0191(10) -0.0026(8) 0.0035(8) -0.0082(9)
F9 0.0327(12) 0.0288(11) 0.0216(10) -0.0044(8) 0.0083(9) -0.0077(9)
F8 0.0287(12) 0.0174(10) 0.0329(11) -0.0008(8) 0.0015(9) -0.0024(8)
F12 0.0469(14) 0.0268(11) 0.0243(10) 0.0024(8) 0.0165(10) -0.0024(9)
F6 0.0582(16) 0.0250(11) 0.0244(10) 0.0062(8) 0.0211(11) 0.0075(10)
F5 0.0392(13) 0.0214(10) 0.0257(10) 0.0038(8) 0.0166(9) 0.0014(9)
F2 0.0444(14) 0.0235(11) 0.0230(10) 0.0036(8) 0.0118(9) 0.0007(9)
F11 0.0381(13) 0.0222(10) 0.0243(10) 0.0039(8) 0.0131(9) -0.0005(9)
F4 0.0488(15) 0.0205(11) 0.0333(12) 0.0030(9) 0.0076(10) 0.0053(9)
F1 0.0432(14) 0.0307(11) 0.0201(10) 0.0008(8) 0.0102(9) -0.0013(9)
F7 0.0234(12) 0.0284(11) 0.0438(13) 0.0075(9) 0.0039(10) -0.0038(9)
F3 0.0624(17) 0.0272(12) 0.0252(11) 0.0054(9) 0.0149(11) 0.0044(11)
N1 0.0165(14) 0.0131(13) 0.0200(13) 0.0004(10) 0.0073(11) -0.0004(10)
N3 0.0191(15) 0.0143(13) 0.0163(13) -0.0017(10) 0.0049(11) 0.0006(10)
N6 0.0148(14) 0.0188(14) 0.0194(13) -0.0026(11) 0.0072(11) -0.0036(11)
N5 0.0173(14) 0.0158(13) 0.0211(13) -0.0026(11) 0.0078(11) -0.0005(10)
N4 0.0179(14) 0.0138(13) 0.0189(13) -0.0005(10) 0.0020(11) 0.0019(10)
N2 0.0142(14) 0.0165(13) 0.0172(13) 0.0004(10) 0.0042(10) -0.0002(10)
N7 0.0207(16) 0.0205(15) 0.0188(13) 0.0014(11) 0.0056(11) 0.0026(11)
C19 0.0121(16) 0.0131(15) 0.0212(15) -0.0020(12) 0.0008(12) -0.0024(11)
C7 0.0143(17) 0.0201(16) 0.0172(15) 0.0009(12) 0.0042(13) -0.0036(12)
C32 0.0090(15) 0.0179(16) 0.0212(16) -0.0027(12) 0.0028(12) -0.0031(11)
C14 0.0193(17) 0.0152(16) 0.0214(16) -0.0003(12) 0.0028(13) -0.0029(12)
C39 0.0224(18) 0.0183(16) 0.0221(16) -0.0021(13) 0.0089(14) 0.0019(13)
C21 0.0222(18) 0.0165(16) 0.0150(15) 0.0000(12) 0.0038(13) 0.0054(13)
C33 0.0131(16) 0.0155(15) 0.0159(14) 0.0010(12) 0.0046(12) 0.0030(12)
C6 0.0111(16) 0.0154(15) 0.0232(16) -0.0015(12) 0.0032(12) -0.0014(12)
C34 0.0091(15) 0.0136(15) 0.0237(16) 0.0004(12) 0.0049(12) 0.0001(11)
C8 0.0100(16) 0.0232(17) 0.0215(16) -0.0017(13) 0.0046(12) -0.0024(12)
C13 0.0211(18) 0.0215(17) 0.0266(18) -0.0043(14) 0.0037(14) -0.0009(13)
C18 0.0240(19) 0.0219(17) 0.0201(16) 0.0018(13) 0.0063(14) 0.0027(13)
C20 0.0175(17) 0.0174(16) 0.0182(15) 0.0001(12) 0.0057(13) 0.0011(12)
C40 0.0190(19) 0.0302(19) 0.0250(18) 0.0068(14) 0.0029(14) -0.0032(14)
C27 0.0199(18) 0.0224(17) 0.0238(17) 0.0004(13) 0.0080(14) -0.0001(13)
C5 0.0191(18) 0.0211(17) 0.0243(17) 0.0004(13) 0.0073(13) 0.0019(13)
C9 0.028(2) 0.0214(17) 0.0259(18) -0.0034(14) 0.0107(15) -0.0024(14)
C22 0.024(2) 0.0247(18) 0.0230(17) 0.0023(14) 0.0043(14) 0.0013(14)
C44 0.0155(18) 0.0259(18) 0.0286(18) 0.0026(14) 0.0058(14) 0.0009(13)
C35 0.0164(17) 0.0188(16) 0.0224(16) -0.0002(13) 0.0037(13) -0.0006(12)
C15 0.027(2) 0.0262(18) 0.0192(16) -0.0037(14) 0.0080(14) 0.0011(14)
C26 0.0220(18) 0.0203(17) 0.0200(16) -0.0022(13) 0.0041(13) 0.0032(13)
C16 0.026(2) 0.0173(17) 0.0317(19) -0.0039(14) 0.0050(15) 0.0010(14)
C17 0.032(2) 0.0163(17) 0.0275(18) 0.0030(14) 0.0048(15) 0.0011(14)
C1 0.0192(18) 0.0225(17) 0.0232(17) 0.0005(13) 0.0042(14) 0.0027(13)
C25 0.040(2) 0.0185(18) 0.0277(19) 0.0026(14) 0.0026(16) 0.0071(15)
C38 0.0214(19) 0.0211(18) 0.035(2) -0.0084(15) 0.0076(15) -0.0056(14)
C56 0.0161(18) 0.038(2) 0.0309(19) -0.0010(16) 0.0046(15) 0.0034(15)
C42 0.029(2) 0.0223(18) 0.0230(17) 0.0033(14) 0.0025(15) 0.0102(15)
C57 0.0151(18) 0.034(2) 0.036(2) -0.0113(16) 0.0018(15) 0.0023(14)
C28 0.030(2) 0.0166(17) 0.036(2) 0.0019(15) 0.0099(16) -0.0029(14)
C12 0.026(2) 0.029(2) 0.045(2) -0.0163(17) 0.0085(17) 0.0031(15)
C31 0.0210(18) 0.0194(16) 0.0225(16) 0.0001(13) 0.0071(14) -0.0031(13)
C36 0.028(2) 0.0211(17) 0.0295(18) 0.0020(14) 0.0129(15) -0.0029(14)
C4 0.025(2) 0.0192(17) 0.039(2) 0.0021(15) 0.0106(16) -0.0008(14)
C43 0.030(2) 0.0236(18) 0.034(2) 0.0096(15) 0.0141(16) 0.0050(15)
C41 0.0171(18) 0.0288(19) 0.0273(18) 0.0035(15) -0.0026(14) -0.0020(14)
C55 0.0146(18) 0.0259(19) 0.041(2) 0.0004(16) 0.0018(15) 0.0016(14)
C37 0.026(2) 0.0237(18) 0.041(2) -0.0041(16) 0.0188(17) -0.0080(14)
C2 0.028(2) 0.0228(18) 0.0278(18) -0.0086(14) 0.0039(15) -0.0002(14)
C52 0.0141(18) 0.0249(19) 0.045(2) -0.0041(16) 0.0021(15) -0.0001(14)
C30 0.027(2) 0.0247(18) 0.0248(18) -0.0084(14) 0.0074(15) -0.0017(14)
C53 0.0188(19) 0.036(2) 0.033(2) 0.0010(16) 0.0082(15) -0.0044(15)
C3 0.023(2) 0.0192(17) 0.047(2) -0.0101(16) 0.0067(16) -0.0040(14)
C54 0.028(2) 0.030(2) 0.036(2) -0.0093(16) 0.0097(16) 0.0012(16)
C29 0.029(2) 0.0176(17) 0.040(2) -0.0064(15) 0.0109(16) -0.0015(14)
C10 0.039(2) 0.041(2) 0.0286(19) -0.0069(17) 0.0200(18) -0.0113(17)
C11 0.029(2) 0.046(2) 0.042(2) -0.0197(19) 0.0186(18) -0.0053(17)
C24 0.035(2) 0.032(2) 0.0262(18) 0.0025(15) -0.0010(16) 0.0172(17)
C46 0.032(2) 0.030(2) 0.032(2) -0.0117(16) 0.0102(16) 0.0011(16)
C50 0.030(2) 0.055(3) 0.041(2) -0.012(2) 0.0025(19) 0.001(2)
C49 0.041(3) 0.039(2) 0.053(3) -0.007(2) 0.018(2) -0.0051(19)
C47 0.030(2) 0.039(2) 0.033(2) -0.0097(17) 0.0040(16) 0.0085(17)
C23 0.024(2) 0.038(2) 0.0250(18) 0.0010(16) -0.0002(15) 0.0086(16)
C58 0.029(2) 0.026(2) 0.059(3) 0.0022(19) -0.0014(19) -0.0007(16)
C51 0.034(2) 0.036(2) 0.034(2) -0.0044(17) 0.0095(17) 0.0025(17)
C45 0.042(3) 0.050(3) 0.048(3) -0.018(2) 0.019(2) -0.012(2)
C48 0.051(3) 0.036(2) 0.038(2) -0.0010(18) 0.021(2) 0.011(2)

loop_
_atom_type_symbol
_atom_type_description
_atom_type_scat_dispersion_real
_atom_type_scat_dispersion_imag
_atom_type_scat_source
C C 0.0033 0.0016 'International Tables Vol C Tables 4.2.6.8 and 6.1.1.4'
H H 0.0000 0.0000 'International Tables Vol C Tables 4.2.6.8 and 6.1.1.4'
F F 0.0171 0.0103 'International Tables Vol C Tables 4.2.6.8 and 6.1.1.4'
N N 0.0061 0.0033 'International Tables Vol C Tables 4.2.6.8 and 6.1.1.4'
Tb Tb -0.1723 4.1537 'International Tables Vol C Tables 4.2.6.8 and 6.1.1.4'

loop_
_geom_angle_atom_site_label_1
_geom_angle_atom_site_label_2
_geom_angle_atom_site_label_3
_geom_angle
_geom_angle_site_symmetry_1
_geom_angle_site_symmetry_3
_geom_angle_publ_flag
N1 Tb1 N6 139.00(8) . . ?
N1 Tb1 N7 95.55(9) . . ?
N1 Tb1 C7 27.83(8) . . ?
N1 Tb1 C33 113.05(8) . . ?
N1 Tb1 C20 122.92(9) . . ?
N3 Tb1 N1 130.81(9) . . ?
N3 Tb1 N6 90.05(9) . . ?
N3 Tb1 N7 96.80(9) . . ?
N3 Tb1 C7 103.89(9) . . ?
N3 Tb1 C33 114.21(9) . . ?
N3 Tb1 C20 27.60(9) . . ?
N6 Tb1 N7 80.40(9) . . ?
N6 Tb1 C7 165.42(9) . . ?
N6 Tb1 C33 27.44(9) . . ?
N6 Tb1 C20 91.02(9) . . ?
N5 Tb1 N1 86.18(9) . . ?
N5 Tb1 N3 137.40(9) . . ?
N5 Tb1 N6 55.04(9) . . ?
N5 Tb1 N7 99.85(9) . . ?
N5 Tb1 C7 113.81(9) . . ?
N5 Tb1 C33 27.61(9) . . ?
N5 Tb1 C20 119.67(9) . . ?
N4 Tb1 N1 107.40(9) . . ?
N4 Tb1 N3 55.69(8) . . ?
N4 Tb1 N6 92.20(9) . . ?
N4 Tb1 N5 97.97(9) . . ?
N4 Tb1 N2 95.43(9) . . ?
N4 Tb1 N7 151.73(9) . . ?
N4 Tb1 C7 99.14(9) . . ?
N4 Tb1 C33 95.17(9) . . ?
N4 Tb1 C20 28.09(8) . . ?
N2 Tb1 N1 54.94(8) . . ?
N2 Tb1 N3 79.27(9) . . ?
N2 Tb1 N6 160.12(9) . . ?
N2 Tb1 N5 141.10(9) . . ?
N2 Tb1 N7 84.24(9) . . ?
N2 Tb1 C7 27.59(9) . . ?
N2 Tb1 C33 166.12(9) . . ?
N2 Tb1 C20 87.19(9) . . ?
N7 Tb1 C7 93.51(9) . . ?
N7 Tb1 C33 90.62(9) . . ?
N7 Tb1 C20 124.12(9) . . ?
C7 Tb1 C33 140.87(9) . . ?
C20 Tb1 C7 103.30(9) . . ?
C20 Tb1 C33 106.30(9) . . ?
C7 N1 Tb1 92.53(19) . . ?
C7 N1 C6 117.1(3) . . ?
C6 N1 Tb1 146.3(2) . . ?
C19 N3 Tb1 147.2(2) . . ?
C20 N3 Tb1 93.19(18) . . ?
C20 N3 C19 118.9(3) . . ?
C33 N6 Tb1 93.2(2) . . ?
C33 N6 C34 117.1(3) . . ?
C34 N6 Tb1 149.5(2) . . ?
C32 N5 Tb1 147.5(2) . . ?
C33 N5 Tb1 94.82(18) . . ?
C33 N5 C32 117.6(3) . . ?
C21 N4 Tb1 145.49(19) . . ?
C20 N4 Tb1 94.82(19) . . ?
C20 N4 C21 118.4(3) . . ?
C7 N2 Tb1 95.02(19) . . ?
C7 N2 C8 118.2(3) . . ?
C8 N2 Tb1 142.0(2) . . ?
C40 N7 Tb1 118.3(2) . . ?
C40 N7 C44 116.6(3) . . ?
C44 N7 Tb1 125.0(2) . . ?
C14 C19 N3 124.6(3) . . ?
C14 C19 C18 114.6(3) . . ?
C18 C19 N3 120.8(3) . . ?
N1 C7 Tb1 59.64(17) . . ?
N2 C7 Tb1 57.39(17) . . ?
N2 C7 N1 115.6(3) . . ?
C27 C32 N5 120.6(3) . . ?
C27 C32 C31 114.6(3) . . ?
C31 C32 N5 124.8(3) . . ?
F5 C14 C19 118.0(3) . . ?
F5 C14 C15 118.0(3) . . ?
C15 C14 C19 124.1(3) . . ?
F9 C39 C34 117.3(3) . . ?
F9 C39 C38 119.0(3) . . ?
C38 C39 C34 123.7(3) . . ?
C22 C21 N4 124.9(3) . . ?
C22 C21 C26 115.1(3) . . ?
C26 C21 N4 120.0(3) . . ?
N6 C33 Tb1 59.32(16) . . ?
N6 C33 N5 116.9(3) . . ?
N5 C33 Tb1 57.58(15) . . ?
C5 C6 N1 124.2(3) . . ?
C1 C6 N1 121.3(3) . . ?
C1 C6 C5 114.4(3) . . ?
C39 C34 N6 122.6(3) . . ?
C35 C34 N6 123.3(3) . . ?
C35 C34 C39 114.1(3) . . ?
C13 C8 N2 121.7(3) . . ?
C9 C8 N2 123.8(3) . . ?
C9 C8 C13 114.5(3) . . ?
F4 C13 C8 117.0(3) . . ?
F4 C13 C12 119.3(3) . . ?
C12 C13 C8 123.7(3) . . ?
F6 C18 C19 117.1(3) . . ?
F6 C18 C17 118.9(3) . . ?
C17 C18 C19 124.1(3) . . ?
N3 C20 Tb1 59.21(16) . . ?
N3 C20 N4 116.3(3) . . ?
N4 C20 Tb1 57.09(16) . . ?
N7 C40 C41 124.0(4) . . ?
F12 C27 C32 117.0(3) . . ?
F12 C27 C28 118.8(3) . . ?
C28 C27 C32 124.1(3) . . ?
F2 C5 C6 118.2(3) . . ?
F2 C5 C4 118.0(3) . . ?
C4 C5 C6 123.7(3) . . ?
F3 C9 C8 118.1(3) . . ?
F3 C9 C10 117.7(3) . . ?
C8 C9 C10 124.2(3) . . ?
F7 C22 C21 117.7(3) . . ?
F7 C22 C23 118.1(3) . . ?
C23 C22 C21 124.2(4) . . ?
N7 C44 C43 122.8(3) . . ?
F10 C35 C34 117.1(3) . . ?
F10 C35 C36 118.4(3) . . ?
C36 C35 C34 124.4(3) . . ?
C14 C15 C16 118.4(3) . . ?
F8 C26 C21 117.8(3) . . ?
F8 C26 C25 119.4(3) . . ?
C25 C26 C21 122.8(3) . . ?
C17 C16 C15 120.2(3) . . ?
C18 C17 C16 118.7(3) . . ?
F1 C1 C6 117.3(3) . . ?
F1 C1 C2 118.4(3) . . ?
C2 C1 C6 124.4(3) . . ?
C24 C25 C26 119.3(4) . . ?
C39 C38 C37 119.3(3) . . ?
C57 C56 C55 120.6(4) . . ?
C43 C42 C41 118.1(3) . . ?
C52 C57 C56 120.5(3) . . ?
C27 C28 C29 118.5(3) . . ?
C11 C12 C13 118.8(3) . . ?
F11 C31 C32 118.0(3) . . ?
F11 C31 C30 118.1(3) . . ?
C30 C31 C32 123.8(3) . . ?
C35 C36 C37 118.5(3) . . ?
C5 C4 C3 119.0(3) . . ?
C42 C43 C44 119.5(4) . . ?
C40 C41 C42 118.9(4) . . ?
C56 C55 C58 121.0(4) . . ?
C54 C55 C56 118.3(3) . . ?
C54 C55 C58 120.7(3) . . ?
C36 C37 C38 120.0(3) . . ?
C1 C2 C3 118.8(3) . . ?
C57 C52 C53 119.4(3) . . ?
C29 C30 C31 118.5(3) . . ?
C52 C53 C54 120.0(4) . . ?
C4 C3 C2 119.8(3) . . ?
C55 C54 C53 121.2(3) . . ?
C28 C29 C30 120.5(3) . . ?
C11 C10 C9 118.0(4) . . ?
C12 C11 C10 120.8(3) . . ?
C25 C24 C23 120.5(3) . . ?
C47 C46 C51 117.8(4) . . ?
C47 C46 C45 120.9(4) . . ?
C51 C46 C45 121.3(4) . . ?
C51 C50 C49 121.0(4) . . ?
C48 C49 C50 118.9(4) . . ?
C46 C47 C48 121.2(4) . . ?
C22 C23 C24 118.1(4) . . ?
C50 C51 C46 120.8(4) . . ?
C49 C48 C47 120.3(4) . . ?

loop_
_geom_bond_atom_site_label_1
_geom_bond_atom_site_label_2
_geom_bond_distance
_geom_bond_site_symmetry_2
_geom_bond_publ_flag
Tb1 N1 2.453(3) . ?
Tb1 N3 2.434(2) . ?
Tb1 N6 2.464(3) . ?
Tb1 N5 2.423(2) . ?
Tb1 N4 2.384(3) . ?
Tb1 N2 2.402(3) . ?
Tb1 N7 2.516(3) . ?
Tb1 C7 2.840(3) . ?
Tb1 C33 2.861(3) . ?
Tb1 C20 2.829(3) . ?
F10 C35 1.358(4) . ?
F9 C39 1.343(4) . ?
F8 C26 1.347(4) . ?
F12 C27 1.351(4) . ?
F6 C18 1.353(4) . ?
F5 C14 1.361(4) . ?
F2 C5 1.356(4) . ?
F11 C31 1.361(4) . ?
F4 C13 1.360(4) . ?
F1 C1 1.360(4) . ?
F7 C22 1.357(4) . ?
F3 C9 1.368(4) . ?
N1 C7 1.327(4) . ?
N1 C6 1.411(4) . ?
N3 C19 1.405(4) . ?
N3 C20 1.313(4) . ?
N6 C33 1.321(4) . ?
N6 C34 1.403(4) . ?
N5 C32 1.410(4) . ?
N5 C33 1.330(4) . ?
N4 C21 1.405(4) . ?
N4 C20 1.337(4) . ?
N2 C7 1.320(4) . ?
N2 C8 1.415(4) . ?
N7 C40 1.337(5) . ?
N7 C44 1.351(5) . ?
C19 C14 1.389(4) . ?
C19 C18 1.391(5) . ?
C32 C27 1.385(5) . ?
C32 C31 1.393(4) . ?
C14 C15 1.381(4) . ?
C39 C34 1.399(5) . ?
C39 C38 1.372(5) . ?
C21 C22 1.380(5) . ?
C21 C26 1.397(5) . ?
C6 C5 1.394(5) . ?
C6 C1 1.391(4) . ?
C34 C35 1.398(5) . ?
C8 C13 1.391(5) . ?
C8 C9 1.382(5) . ?
C13 C12 1.378(5) . ?
C18 C17 1.373(4) . ?
C40 C41 1.374(5) . ?
C27 C28 1.379(5) . ?
C5 C4 1.382(5) . ?
C9 C10 1.385(5) . ?
C22 C23 1.380(5) . ?
C44 C43 1.382(5) . ?
C35 C36 1.376(5) . ?
C15 C16 1.387(5) . ?
C26 C25 1.386(5) . ?
C16 C17 1.387(5) . ?
C1 C2 1.370(5) . ?
C25 C24 1.370(6) . ?
C38 C37 1.387(5) . ?
C56 C57 1.385(5) . ?
C56 C55 1.399(5) . ?
C42 C43 1.380(5) . ?
C42 C41 1.382(5) . ?
C57 C52 1.383(6) . ?
C28 C29 1.381(5) . ?
C12 C11 1.370(6) . ?
C31 C30 1.382(4) . ?
C36 C37 1.386(5) . ?
C4 C3 1.383(5) . ?
C55 C54 1.385(6) . ?
C55 C58 1.508(5) . ?
C2 C3 1.393(5) . ?
C52 C53 1.385(5) . ?
C30 C29 1.381(5) . ?
C53 C54 1.387(5) . ?
C10 C11 1.379(6) . ?
C24 C23 1.389(6) . ?
C46 C47 1.386(6) . ?
C46 C51 1.393(6) . ?
C46 C45 1.504(6) . ?
C50 C49 1.382(6) . ?
C50 C51 1.372(6) . ?
C49 C48 1.374(7) . ?
C47 C48 1.389(6) . ?
